data_4064684
loop_
_publ_author_name
'Otsuka, Maiko'
'Endo, Kohei'
'Shibata, Takanori'

_publ_section_title
;
 Regioselective Addition of Various Heteronucleophiles to
 (Styrene)Cr(CO)3Complexes
;
_journal_issue 13
_journal_name_full Organometallics
_journal_page_first 3683
_journal_paper_doi 10.1021/om200268v
_journal_volume 30
_journal_year 2011
_chemical_formula_moiety 'C20 H19 Cl2 Cr N O5 S'
_chemical_formula_sum 'C20 H19 Cl2 Cr N O5 S'
_chemical_formula_weight 508.34
_space_group_IT_number 14
_symmetry_cell_setting monoclinic
_symmetry_Int_Tables_number 14
_symmetry_space_group_name_Hall '-P 2ybc'
_symmetry_space_group_name_H-M 'P 1 21/c 1'
_atom_sites_solution_hydrogens geom
_atom_sites_solution_primary direct
_atom_sites_solution_secondary difmap
_cell_angle_alpha 90.0000
_cell_angle_beta 92.2620
_cell_angle_gamma 90.0000
_cell_formula_units_Z 4
_cell_length_a 15.00010(10)
_cell_length_b 6.10670(10)
_cell_length_c 23.55420(10)
_cell_measurement_reflns_used 875573792
_cell_measurement_temperature 296
_cell_volume 2155.91(4)
_computing_cell_refinement 'RAPID AUTO'
_computing_data_collection 'RAPID AUTO (Rigaku, ????)'
_computing_data_reduction 'RAPID AUTO'
_computing_molecular_graphics 'CrystalStructure 4.0'
_computing_publication_material 'CrystalStructure 4.0 (Rigaku, 2010)'
_computing_structure_refinement 'SHELXL97 (Sheldrick, 2008)'
_computing_structure_solution 'Il Milione (Burla, et al., 2007)'
_diffrn_ambient_temperature 296
_diffrn_detector_area_resol_mean 10.000
_diffrn_measured_fraction_theta_full 0.997
_diffrn_measured_fraction_theta_max 0.997
_diffrn_measurement_device_type 'Rigaku R-AXIS RAPID'
_diffrn_measurement_method \w
_diffrn_radiation_type 'Mo K\a'
_diffrn_radiation_wavelength 0.71075
_diffrn_reflns_av_R_equivalents 0.0452
_diffrn_reflns_limit_h_max 19
_diffrn_reflns_limit_h_min -19
_diffrn_reflns_limit_k_max 7
_diffrn_reflns_limit_k_min -7
_diffrn_reflns_limit_l_max 30
_diffrn_reflns_limit_l_min -30
_diffrn_reflns_number 19435
_diffrn_reflns_theta_full 27.49
_diffrn_reflns_theta_max 27.48
_diffrn_standards_number 0
_exptl_absorpt_coefficient_mu 0.907
_exptl_absorpt_correction_T_max 0.913
_exptl_absorpt_correction_T_min 0.904
_exptl_absorpt_correction_type numerical
_exptl_absorpt_process_details 'NUMABS (Rigaku, 1999)'
_exptl_crystal_colour unknown
_exptl_crystal_density_diffrn 1.566
_exptl_crystal_density_method 'not measured'
_exptl_crystal_description unknown
_exptl_crystal_F_000 1040.00
_exptl_crystal_size_max 0.100
_exptl_crystal_size_mid 0.100
_exptl_crystal_size_min 0.100
_refine_diff_density_max 0.990
_refine_diff_density_min -0.910
_refine_ls_extinction_method none
_refine_ls_goodness_of_fit_ref 1.045
_refine_ls_hydrogen_treatment constr
_refine_ls_number_parameters 325
_refine_ls_number_reflns 4918
_refine_ls_number_restraints 2
_refine_ls_R_factor_gt 0.0442
_refine_ls_shift/su_max 0.001
_refine_ls_structure_factor_coef Fsqd
_refine_ls_weighting_details 'w = 1/[\s^2^(Fo^2^)+(0.0775P)^2^+1.9249P] where P=(Fo^2^+2Fc^2^)/3'
_refine_ls_weighting_scheme calc
_refine_ls_wR_factor_ref 0.1355
_reflns_number_gt 4150
_reflns_number_total 4918
_reflns_threshold_expression F^2^>2.0\s(F^2^)
_cod_data_source_file om200268v_si_004.cif
_cod_data_source_block otsuka1-2
_cod_database_code 4064684

loop_
_symmetry_equiv_pos_site_id
_symmetry_equiv_pos_as_xyz
1 +X,+Y,+Z
2 -X,1/2+Y,1/2-Z
3 -X,-Y,-Z
4 +X,1/2-Y,1/2+Z

loop_
_atom_site_label
_atom_site_type_symbol
_atom_site_fract_x
_atom_site_fract_y
_atom_site_fract_z
_atom_site_U_iso_or_equiv
_atom_site_adp_type
_atom_site_occupancy
_atom_site_symmetry_multiplicity
_atom_site_calc_flag
_atom_site_refinement_flags
Cr1 Cr 0.39419(2) 0.03285(6) 0.116465(15) 0.01938(13) Uani 1.0 4 d .
S2 S 0.75288(4) -0.36615(10) 0.18137(2) 0.02534(16) Uani 1.0 4 d .
O3 O 0.73776(13) -0.5983(3) 0.18302(8) 0.0344(5) Uani 1.0 4 d .
O4 O 0.71662(13) -0.2296(4) 0.22408(8) 0.0339(5) Uani 1.0 4 d .
O5 O 0.43734(14) 0.3610(4) 0.02769(8) 0.0398(5) Uani 1.0 4 d .
O6 O 0.28117(14) -0.2099(4) 0.02908(8) 0.0428(5) Uani 1.0 4 d .
O7 O 0.23172(14) 0.3033(4) 0.13618(10) 0.0457(6) Uani 1.0 4 d .
O33 O 0.9391(18) 0.258(5) 0.0001(10) 0.514(13) Uiso 1.0 4 d .
N8 N 0.71200(13) -0.2796(4) 0.12001(8) 0.0249(5) Uani 1.0 4 d .
C9 C 0.92443(18) -0.4850(4) 0.16142(11) 0.0280(6) Uani 1.0 4 d .
C10 C 0.61236(16) 0.0211(5) 0.08667(11) 0.0248(5) Uani 1.0 4 d .
C11 C 0.49442(16) -0.2326(4) 0.12358(11) 0.0252(5) Uani 1.0 4 d .
C12 C 0.53955(15) -0.0321(4) 0.12687(10) 0.0219(5) Uani 1.0 4 d .
C13 C 0.70467(16) -0.0403(4) 0.11217(12) 0.0268(5) Uani 1.0 4 d .
C14 C 0.42033(16) 0.2333(5) 0.06167(10) 0.0268(5) Uani 1.0 4 d .
C15 C 0.32510(16) -0.1183(5) 0.06292(10) 0.0275(5) Uani 1.0 4 d .
C16 C 0.86888(15) -0.3228(4) 0.18128(10) 0.0233(5) Uani 1.0 4 d .
C17 C 0.90340(17) -0.1215(4) 0.19883(11) 0.0270(5) Uani 1.0 4 d .
C18 C 0.29425(17) 0.1980(5) 0.13012(11) 0.0296(6) Uani 1.0 4 d .
C19 C 0.42494(16) -0.2795(4) 0.16078(11) 0.0273(5) Uani 1.0 4 d .
C20 C 1.01504(18) -0.4454(5) 0.15950(12) 0.0324(6) Uani 1.0 4 d .
C21 C 0.44621(16) 0.0765(5) 0.20525(10) 0.0255(5) Uani 1.0 4 d .
C22 C 0.40057(16) -0.1264(5) 0.20133(10) 0.0279(6) Uani 1.0 4 d .
C23 C 0.51557(15) 0.1218(4) 0.16879(10) 0.0236(5) Uani 1.0 4 d .
C24 C 0.99450(17) -0.0848(5) 0.19642(11) 0.0300(6) Uani 1.0 4 d .
C25 C 1.05155(17) -0.2450(5) 0.17701(11) 0.0299(6) Uani 1.0 4 d .
C26 C 1.15032(19) -0.2044(6) 0.17534(15) 0.0451(8) Uani 1.0 4 d .
C27 C 0.7400(2) -0.4013(6) 0.06984(12) 0.0355(6) Uani 1.0 4 d .
C28 C 0.9458(4) 0.0348(9) 0.0504(3) 0.0779(13) Uiso 1.0 4 d .
C29 C 1.0000 0.5000 0.0000 0.297(14) Uiso 1.0 2 d .
C31 C 1.065(4) 0.237(7) 0.0289(18) 0.53(3) Uiso 1.0 4 d .
C32 C 0.939(2) -0.053(6) -0.0170(8) 0.375(15) Uiso 1.0 4 d .
H9 H 0.9014 -0.6171 0.1496 0.0270 Uiso 1.0 4 calc R
H10A H 0.6134 0.1673 0.0801 0.0207 Uiso 1.0 4 calc R
H10B H 0.6031 -0.0579 0.0536 0.0260 Uiso 1.0 4 calc R
H11 H 0.5045 -0.3279 0.0980 0.0338 Uiso 1.0 4 calc R
H13A H 0.7183 0.0277 0.1465 0.0256 Uiso 1.0 4 calc R
H13B H 0.7497 0.0081 0.0884 0.0473 Uiso 1.0 4 calc R
H17 H 0.8686 -0.0160 0.2103 0.0413 Uiso 1.0 4 calc R
H19 H 0.3951 -0.4152 0.1556 0.0362 Uiso 1.0 4 calc R
H20 H 1.0530 -0.5510 0.1495 0.0576 Uiso 1.0 4 calc R
H21 H 0.4290 0.1787 0.2303 0.0163 Uiso 1.0 4 calc R
H22 H 0.3563 -0.1529 0.2243 0.0317 Uiso 1.0 4 calc R
H23 H 0.5466 0.2467 0.1714 0.0177 Uiso 1.0 4 calc R
H24 H 1.0136 0.0464 0.2062 0.0349 Uiso 1.0 4 calc R
H26A H 1.1682 -0.2077 0.1367 0.0542 Uiso 1.0 4 calc R
H26B H 1.1818 -0.3160 0.1967 0.0542 Uiso 1.0 4 calc R
H26C H 1.1641 -0.0636 0.1916 0.0542 Uiso 1.0 4 calc R
H27A H 0.7023 -0.3735 0.0408 0.0509 Uiso 1.0 4 calc R
H27B H 0.7995 -0.3492 0.0590 0.0482 Uiso 1.0 4 calc R
H27C H 0.7457 -0.5561 0.0754 0.0447 Uiso 1.0 4 calc R

loop_
_atom_site_aniso_label
_atom_site_aniso_U_11
_atom_site_aniso_U_22
_atom_site_aniso_U_33
_atom_site_aniso_U_12
_atom_site_aniso_U_13
_atom_site_aniso_U_23
Cr1 0.0167(2) 0.0207(2) 0.0207(2) -0.00108(13) 0.00024(13) -0.00215(13)
S2 0.0210(3) 0.0266(3) 0.0286(3) -0.0063(3) 0.0048(3) -0.0033(3)
O3 0.0331(10) 0.0270(10) 0.0435(11) -0.0113(8) 0.0051(8) 0.0007(8)
O4 0.0317(10) 0.0397(11) 0.0312(10) -0.0063(8) 0.0119(8) -0.0080(8)
O5 0.0464(12) 0.0400(11) 0.0324(10) -0.0156(9) -0.0041(9) 0.0094(9)
O6 0.0405(12) 0.0519(13) 0.0355(11) -0.0158(10) -0.0057(9) -0.0110(10)
O7 0.0325(11) 0.0429(12) 0.0622(14) 0.0157(10) 0.0068(10) 0.0000(11)
N8 0.0202(10) 0.0267(11) 0.0276(10) -0.0007(8) -0.0001(8) -0.0062(9)
C9 0.0288(13) 0.0219(12) 0.0333(13) -0.0022(10) 0.0009(10) -0.0022(10)
C10 0.0198(12) 0.0296(13) 0.0255(12) -0.0004(9) 0.0039(9) -0.0016(10)
C11 0.0216(12) 0.0243(12) 0.0297(12) 0.0028(9) 0.0002(9) -0.0039(10)
C12 0.0188(11) 0.0247(12) 0.0220(11) 0.0011(9) -0.0001(9) -0.0006(9)
C13 0.0190(12) 0.0265(13) 0.0350(14) -0.0019(9) 0.0033(10) -0.0043(11)
C14 0.0251(12) 0.0292(13) 0.0258(12) -0.0043(10) -0.0021(9) -0.0059(10)
C15 0.0255(12) 0.0281(12) 0.0289(12) -0.0026(10) 0.0016(10) 0.0000(10)
C16 0.0190(11) 0.0259(12) 0.0250(11) -0.0021(9) 0.0009(9) 0.0001(9)
C17 0.0260(12) 0.0231(12) 0.0318(13) -0.0009(10) 0.0012(10) -0.0040(10)
C18 0.0273(13) 0.0300(13) 0.0315(13) 0.0004(11) 0.0006(10) -0.0004(11)
C19 0.0229(12) 0.0235(12) 0.0355(13) -0.0012(10) -0.0010(10) 0.0030(10)
C20 0.0267(13) 0.0321(14) 0.0386(14) 0.0045(11) 0.0031(11) -0.0015(12)
C21 0.0216(11) 0.0339(13) 0.0207(11) 0.0040(10) -0.0008(9) -0.0063(10)
C22 0.0195(11) 0.0412(15) 0.0232(11) 0.0018(10) 0.0022(9) 0.0056(11)
C23 0.0188(11) 0.0260(12) 0.0257(11) -0.0022(9) -0.0034(9) -0.0035(10)
C24 0.0259(13) 0.0259(13) 0.0380(14) -0.0070(10) -0.0021(10) -0.0019(11)
C25 0.0227(12) 0.0324(14) 0.0345(13) -0.0047(10) 0.0015(10) 0.0038(11)
C26 0.0237(14) 0.0509(18) 0.061(2) -0.0076(13) 0.0077(13) -0.0018(16)
C27 0.0367(16) 0.0389(16) 0.0306(14) 0.0077(13) -0.0025(12) -0.0122(12)

loop_
_atom_type_symbol
_atom_type_description
_atom_type_scat_dispersion_real
_atom_type_scat_dispersion_imag
_atom_type_scat_source
C C 0.0033 0.0016
;
International Tables for Crystallography
(1992, Vol. C, Tables 4.2.6.8 and 6.1.1.4)
;
H H 0.0000 0.0000
;
International Tables for Crystallography
(1992, Vol. C, Table 6.1.1.4)
;
O O 0.0106 0.0060
;
International Tables for Crystallography
(1992, Vol. C, Tables 4.2.6.8 and 6.1.1.4)
;
N N 0.0061 0.0033
;
International Tables for Crystallography
(1992, Vol. C, Tables 4.2.6.8 and 6.1.1.4)
;
S S 0.1246 0.1234
;
International Tables for Crystallography
(1992, Vol. C, Tables 4.2.6.8 and 6.1.1.4)
;
Cr Cr 0.3209 0.6236
;
International Tables for Crystallography
(1992, Vol. C, Tables 4.2.6.8 and 6.1.1.4)
;
Cl Cl 0.1484 0.1585
;
International Tables for Crystallography
(1992, Vol. C, Tables 4.2.6.8 and 6.1.1.4)
;

loop_
_geom_angle_atom_site_label_1
_geom_angle_atom_site_label_2
_geom_angle_atom_site_label_3
_geom_angle
_geom_angle_publ_flag
_geom_angle_site_symmetry_1
_geom_angle_site_symmetry_3
C11 Cr1 C12 36.82(9) yes . .
C11 Cr1 C14 112.28(11) yes . .
C11 Cr1 C15 92.69(11) yes . .
C11 Cr1 C18 160.26(11) yes . .
C11 Cr1 C19 37.34(10) yes . .
C11 Cr1 C21 78.70(10) yes . .
C11 Cr1 C22 66.81(10) yes . .
C11 Cr1 C23 66.31(9) yes . .
C12 Cr1 C14 87.74(10) yes . .
C12 Cr1 C15 120.54(10) yes . .
C12 Cr1 C18 151.56(11) yes . .
C12 Cr1 C19 66.97(9) yes . .
C12 Cr1 C21 67.05(9) yes . .
C12 Cr1 C22 79.36(9) yes . .
C12 Cr1 C23 37.24(9) yes . .
C14 Cr1 C15 89.02(11) yes . .
C14 Cr1 C18 87.45(12) yes . .
C14 Cr1 C19 149.45(11) yes . .
C14 Cr1 C21 120.43(11) yes . .
C14 Cr1 C22 157.41(11) yes . .
C14 Cr1 C23 91.94(10) yes . .
C15 Cr1 C18 87.38(11) yes . .
C15 Cr1 C19 89.56(11) yes . .
C15 Cr1 C21 150.48(11) yes . .
C15 Cr1 C22 113.50(11) yes . .
C15 Cr1 C23 157.62(10) yes . .
C18 Cr1 C19 122.96(11) yes . .
C18 Cr1 C21 91.60(11) yes . .
C18 Cr1 C22 95.09(11) yes . .
C18 Cr1 C23 115.01(11) yes . .
C19 Cr1 C21 66.43(10) yes . .
C19 Cr1 C22 36.68(10) yes . .
C19 Cr1 C23 78.37(9) yes . .
C21 Cr1 C22 37.21(10) yes . .
C21 Cr1 C23 36.79(9) yes . .
C22 Cr1 C23 66.62(9) yes . .
O3 S2 O4 119.43(12) yes . .
O3 S2 N8 106.79(11) yes . .
O3 S2 C16 107.80(12) yes . .
O4 S2 N8 107.06(11) yes . .
O4 S2 C16 108.45(12) yes . .
N8 S2 C16 106.65(11) yes . .
C28 O33 C29 128.8(15) yes . .
S2 N8 C13 116.99(17) yes . .
S2 N8 C27 115.94(18) yes . .
C13 N8 C27 114.9(2) yes . .
C16 C9 C20 119.3(3) yes . .
C12 C10 C13 111.5(2) yes . .
Cr1 C11 C12 71.88(14) yes . .
Cr1 C11 C19 71.38(15) yes . .
C12 C11 C19 120.6(3) yes . .
Cr1 C12 C10 128.64(17) yes . .
Cr1 C12 C11 71.30(14) yes . .
Cr1 C12 C23 71.57(13) yes . .
C10 C12 C11 120.9(3) yes . .
C10 C12 C23 120.2(2) yes . .
C11 C12 C23 118.8(3) yes . .
N8 C13 C10 110.7(2) yes . .
Cr1 C14 O5 179.2(3) yes . .
Cr1 C15 O6 178.9(3) yes . .
S2 C16 C9 119.99(19) yes . .
S2 C16 C17 119.29(19) yes . .
C9 C16 C17 120.7(3) yes . .
C16 C17 C24 119.1(3) yes . .
Cr1 C18 O7 177.0(3) yes . .
Cr1 C19 C11 71.28(15) yes . .
Cr1 C19 C22 71.95(15) yes . .
C11 C19 C22 120.5(3) yes . .
C9 C20 C25 121.2(3) yes . .
Cr1 C21 C22 71.49(14) yes . .
Cr1 C21 C23 71.84(14) yes . .
C22 C21 C23 120.1(3) yes . .
Cr1 C22 C19 71.37(15) yes . .
Cr1 C22 C21 71.30(15) yes . .
C19 C22 C21 119.4(3) yes . .
Cr1 C23 C12 71.19(13) yes . .
Cr1 C23 C21 71.37(14) yes . .
C12 C23 C21 120.7(3) yes . .
C17 C24 C25 121.4(3) yes . .
C20 C25 C24 118.3(3) yes . .
C20 C25 C26 120.8(3) yes . .
C24 C25 C26 120.9(3) yes . .
O33 C28 C32 67.8(15) yes . .
O33 C28 C32 73.4(13) yes . 3_755
C32 C28 C32 69.5(13) yes . 3_755
O33 C29 O33 180.0(17) yes . 3_765
O33 C29 C31 64.0(16) yes . .
O33 C29 C31 116.0(16) yes . 3_765
O33 C29 C31 116.0(16) yes 3_765 .
O33 C29 C31 64.0(16) yes 3_765 3_765
C31 C29 C31 180(3) yes . 3_765
C29 C31 C32 133(4) yes . 3_755
C28 C32 C28 110.5(16) yes . 3_755
C28 C32 C31 123(3) yes . 3_755
C28 C32 C31 90(3) yes 3_755 3_755
C16 C9 H9 120.464 no . .
C20 C9 H9 120.189 no . .
C12 C10 H10A 109.681 no . .
C12 C10 H10B 109.241 no . .
C13 C10 H10A 106.590 no . .
C13 C10 H10B 107.804 no . .
H10A C10 H10B 112.029 no . .
Cr1 C11 H11 125.722 no . .
C12 C11 H11 122.378 no . .
C19 C11 H11 116.935 no . .
N8 C13 H13A 108.786 no . .
N8 C13 H13B 109.493 no . .
C10 C13 H13A 113.417 no . .
C10 C13 H13B 110.383 no . .
H13A C13 H13B 103.865 no . .
C16 C17 H17 121.394 no . .
C24 C17 H17 119.487 no . .
Cr1 C19 H19 127.166 no . .
C11 C19 H19 116.918 no . .
C22 C19 H19 122.584 no . .
C9 C20 H20 121.107 no . .
C25 C20 H20 117.521 no . .
Cr1 C21 H21 126.823 no . .
C22 C21 H21 119.841 no . .
C23 C21 H21 120.059 no . .
Cr1 C22 H22 128.423 no . .
C19 C22 H22 121.175 no . .
C21 C22 H22 119.378 no . .
Cr1 C23 H23 131.123 no . .
C12 C23 H23 117.809 no . .
C21 C23 H23 121.525 no . .
C17 C24 H24 116.580 no . .
C25 C24 H24 122.004 no . .
C25 C26 H26A 109.472 no . .
C25 C26 H26B 109.466 no . .
C25 C26 H26C 109.470 no . .
H26A C26 H26B 109.474 no . .
H26A C26 H26C 109.472 no . .
H26B C26 H26C 109.472 no . .
N8 C27 H27A 109.237 no . .
N8 C27 H27B 109.497 no . .
N8 C27 H27C 114.566 no . .
H27A C27 H27B 107.019 no . .
H27A C27 H27C 110.130 no . .
H27B C27 H27C 106.094 no . .

loop_
_geom_bond_atom_site_label_1
_geom_bond_atom_site_label_2
_geom_bond_distance
_geom_bond_publ_flag
_geom_bond_site_symmetry_2
Cr1 C11 2.213(3) yes .
Cr1 C12 2.220(3) yes .
Cr1 C14 1.833(3) yes .
Cr1 C15 1.848(3) yes .
Cr1 C18 1.845(3) yes .
Cr1 C19 2.214(3) yes .
Cr1 C21 2.219(3) yes .
Cr1 C22 2.222(3) yes .
Cr1 C23 2.225(3) yes .
S2 O3 1.437(2) yes .
S2 O4 1.430(2) yes .
S2 N8 1.635(2) yes .
S2 C16 1.760(3) yes .
O5 C14 1.153(4) yes .
O6 C15 1.158(4) yes .
O7 C18 1.151(4) yes .
O33 C28 1.81(3) yes .
O33 C29 1.73(3) yes .
N8 C13 1.476(4) yes .
N8 C27 1.471(4) yes .
C9 C16 1.388(4) yes .
C9 C20 1.383(4) yes .
C10 C12 1.509(4) yes .
C10 C13 1.534(4) yes .
C11 C12 1.400(4) yes .
C11 C19 1.417(4) yes .
C12 C23 1.419(4) yes .
C16 C17 1.390(4) yes .
C17 C24 1.388(4) yes .
C19 C22 1.396(4) yes .
C20 C25 1.397(4) yes .
C21 C22 1.417(4) yes .
C21 C23 1.402(4) yes .
C24 C25 1.389(4) yes .
C25 C26 1.504(4) yes .
C28 C32 1.67(2) yes .
C28 C32 1.93(3) yes 3_755
C29 C31 1.98(5) yes .
C29 C31 1.98(5) yes 3_765
C31 C32 1.16(6) yes 3_755
C9 H9 0.916 no .
C10 H10A 0.906 no .
C10 H10B 0.923 no .
C11 H11 0.855 no .
C13 H13A 0.925 no .
C13 H13B 0.942 no .
C17 H17 0.878 no .
C19 H19 0.948 no .
C20 H20 0.898 no .
C21 H21 0.903 no .
C22 H22 0.889 no .
C23 H23 0.894 no .
C24 H24 0.879 no .
C26 H26A 0.960 no .
C26 H26B 0.960 no .
C26 H26C 0.960 no .
C27 H27A 0.887 no .
C27 H27B 0.990 no .
C27 H27C 0.957 no .

loop_
_geom_contact_atom_site_label_1
_geom_contact_atom_site_label_2
_geom_contact_distance
_geom_contact_publ_flag
_geom_contact_site_symmetry_2
O3 C9 2.948(4) no .
O3 C27 2.926(4) no .
O4 C13 2.877(4) no .
O4 C17 2.962(4) no .
O5 C10 3.584(4) no .
O5 C15 3.493(4) no .
O5 C18 3.439(4) no .
O6 C14 3.485(4) no .
O6 C18 3.445(4) no .
O7 C14 3.414(4) no .
O7 C15 3.429(4) no .
O33 C28 2.79(3) no 3_755
O33 C31 3.10(5) no 3_755
N8 C9 3.526(4) no .
N8 C11 3.281(3) no .
N8 C12 3.006(3) no .
N8 C17 3.493(4) no .
C9 C24 2.773(4) no .
C9 C27 3.478(4) no .
C10 C14 3.192(4) no .
C10 C27 3.247(4) no .
C11 C13 3.386(4) no .
C13 C16 3.373(4) no .
C13 C17 3.580(4) no .
C13 C23 3.332(4) no .
C16 C25 2.787(4) no .
C16 C27 3.233(4) no .
C17 C20 2.774(4) no .
C28 C29 3.579(6) no 1_545
C29 C32 3.52(4) no .
C29 C32 2.90(4) no 1_565
C29 C32 3.52(4) no 3_765
C31 C32 2.77(6) no .
O3 C13 3.202(4) no 1_545
O3 C22 3.493(3) no 2_645
O4 O7 3.358(3) no 2_645
O4 C18 3.473(4) no 2_645
O4 C21 3.234(4) no 2_645
O4 C22 3.506(4) no 2_645
O5 O5 2.883(3) no 3_665
O5 O6 3.516(3) no 1_565
O5 C11 3.441(4) no 1_565
O5 C27 3.455(4) no 3_655
O6 O5 3.516(3) no 1_545
O6 O33 3.36(3) no 3_655
O6 C10 3.414(4) no 3_655
O6 C27 3.333(4) no 3_645
O7 O4 3.358(3) no 2_655
O7 C26 3.470(4) no 1_455
O7 C26 3.387(4) no 1_465
O7 C31 3.51(5) no 1_455
O33 O6 3.36(3) no 3_655
C9 C24 3.569(4) no 2_745
C10 O6 3.414(4) no 3_655
C11 O5 3.441(4) no 1_545
C13 O3 3.202(4) no 1_565
C18 O4 3.473(4) no 2_655
C18 C26 3.466(5) no 1_455
C20 C24 3.507(4) no 2_745
C21 O4 3.234(4) no 2_655
C22 O3 3.493(3) no 2_655
C22 O4 3.506(4) no 2_655
C24 C9 3.569(4) no 2_755
C24 C20 3.507(4) no 2_755
C24 C28 3.564(6) no .
C26 O7 3.387(4) no 1_645
C26 O7 3.470(4) no 1_655
C26 C18 3.466(5) no 1_655
C27 O5 3.455(4) no 3_655
C27 O6 3.333(4) no 3_645
C28 C24 3.564(6) no .
C31 O7 3.51(5) no 1_655
Cr1 H10A 3.5276 no .
Cr1 H10B 3.5625 no .
S2 H9 2.8293 no .
S2 H13A 2.5870 no .
S2 H13B 3.1643 no .
S2 H17 2.8206 no .
S2 H27A 3.3684 no .
S2 H27B 2.9948 no .
S2 H27C 2.7512 no .
O3 H9 2.6100 no .
O3 H27B 3.4528 no .
O3 H27C 2.5558 no .
O4 H13A 2.4103 no .
O4 H13B 3.5626 no .
O4 H17 2.6577 no .
O5 H10A 3.1057 no .
N8 H9 3.5569 no .
N8 H10A 3.2257 no .
N8 H10B 2.5972 no .
N8 H11 3.1487 no .
N8 H17 3.4980 no .
C9 H17 3.2100 no .
C9 H27B 3.1084 no .
C9 H27C 3.3253 no .
C10 H11 2.6953 no .
C10 H23 2.6471 no .
C10 H27A 2.9856 no .
C11 H10A 3.2158 no .
C11 H10B 2.5939 no .
C11 H22 3.2483 no .
C11 H23 3.2210 no .
C12 H13A 2.7273 no .
C12 H13B 3.3237 no .
C12 H19 3.2779 no .
C12 H21 3.2638 no .
C13 H11 3.4828 no .
C13 H17 3.3107 no .
C13 H23 3.3018 no .
C13 H27A 2.6392 no .
C13 H27B 2.7003 no .
C13 H27C 3.3305 no .
C14 H10A 2.9399 no .
C14 H10B 3.2804 no .
C14 H23 3.1436 no .
C15 H11 3.0642 no .
C15 H19 2.9957 no .
C16 H13A 3.1948 no .
C16 H13B 3.4284 no .
C16 H20 3.2080 no .
C16 H24 3.1684 no .
C16 H27B 3.0280 no .
C16 H27C 3.3623 no .
C17 H9 3.2408 no .
C17 H13A 3.1284 no .
C17 H13B 3.4972 no .
C18 H21 3.0479 no .
C18 H22 3.1963 no .
C19 H21 3.2406 no .
C20 H24 3.1988 no .
C20 H26A 2.7876 no .
C20 H26B 2.7336 no .
C20 H26C 3.2969 no .
C21 H19 3.3015 no .
C22 H11 3.1887 no .
C22 H23 3.2565 no .
C23 H10A 2.6143 no .
C23 H10B 3.2519 no .
C23 H11 3.2134 no .
C23 H13A 3.1587 no .
C23 H22 3.2374 no .
C24 H20 3.1894 no .
C24 H26A 3.1016 no .
C24 H26B 3.1434 no .
C24 H26C 2.5539 no .
C25 H9 3.2462 no .
C25 H17 3.2044 no .
C26 H20 2.6293 no .
C26 H24 2.6831 no .
C27 H9 3.2815 no .
C27 H10B 2.9495 no .
C27 H13A 3.2062 no .
C27 H13B 2.5418 no .
H9 H20 2.3087 no .
H9 H27B 3.0515 no .
H9 H27C 2.8866 no .
H10A H11 3.4706 no .
H10A H13A 2.3349 no .
H10A H13B 2.2651 no .
H10A H23 2.4554 no .
H10B H11 2.4747 no .
H10B H13A 2.7841 no .
H10B H13B 2.3514 no .
H10B H23 3.4733 no .
H10B H27A 2.4607 no .
H10B H27B 3.4392 no .
H11 H19 2.2352 no .
H11 H27A 3.3191 no .
H13A H17 2.6726 no .
H13A H23 2.9808 no .
H13A H27A 3.4955 no .
H13A H27B 3.3513 no .
H13B H17 3.3222 no .
H13B H27A 2.6711 no .
H13B H27B 2.4168 no .
H13B H27C 3.4599 no .
H17 H24 2.2136 no .
H19 H22 2.3663 no .
H20 H26A 2.7415 no .
H20 H26B 2.6187 no .
H20 H26C 3.5338 no .
H21 H22 2.3018 no .
H21 H23 2.3230 no .
H24 H26A 3.2813 no .
H24 H26B 3.3700 no .
H24 H26C 2.3932 no .
Cr1 H19 3.4944 no 1_565
S2 H21 3.5076 no 2_645
S2 H22 3.3115 no 2_645
S2 H26C 3.4156 no 2_745
O3 H10A 3.3229 no 1_545
O3 H13A 2.4536 no 1_545
O3 H13B 3.2870 no 1_545
O3 H17 3.2667 no 1_545
O3 H22 2.6656 no 2_645
O3 H23 3.0224 no 1_545
O3 H26B 3.3136 no 2_745
O3 H26C 3.2547 no 2_745
O4 H21 2.5358 no 2_645
O4 H22 3.0752 no 2_645
O4 H26B 3.4583 no 2_755
O4 H26C 3.3209 no 2_745
O5 H10B 2.7141 no 3_655
O5 H11 2.6901 no 1_565
O5 H11 3.1259 no 3_655
O5 H19 3.3911 no 1_565
O5 H27A 2.5941 no 3_655
O6 H10A 3.0832 no 3_655
O6 H10B 3.1215 no 3_655
O6 H13B 3.0479 no 3_655
O6 H26A 3.1037 no 1_455
O6 H27A 3.0450 no 3_645
O6 H27B 3.5806 no 3_645
O6 H27C 2.8600 no 3_645
O7 H19 3.0134 no 1_565
O7 H20 2.8541 no 1_465
O7 H26A 3.2625 no 1_455
O7 H26A 3.1353 no 1_465
O7 H26B 2.8433 no 1_465
O7 H26C 2.8032 no 1_455
O33 H26A 3.5564 no 3_755
O33 H27B 3.5046 no 1_565
C9 H17 3.5520 no 1_545
C9 H24 3.3130 no 1_545
C9 H24 3.2244 no 2_745
C10 H27C 3.2827 no 1_565
C11 H23 3.4528 no 1_545
C13 H27C 3.1487 no 1_565
C14 H10B 2.9266 no 3_655
C14 H11 3.0693 no 1_565
C14 H19 3.1165 no 1_565
C14 H27A 3.0968 no 3_655
C15 H10A 3.5411 no 3_655
C15 H10B 3.1749 no 3_655
C15 H26A 3.0296 no 1_455
C16 H24 3.2254 no 2_745
C16 H26C 3.3899 no 2_745
C17 H9 3.2907 no 1_565
C17 H24 3.2324 no 2_745
C17 H26B 3.3783 no 2_755
C18 H19 2.8560 no 1_565
C18 H26A 3.1239 no 1_455
C18 H26C 2.9470 no 1_455
C19 H21 3.3174 no 2_645
C19 H23 3.4247 no 1_545
C20 H17 3.4953 no 2_745
C20 H24 3.2928 no 1_545
C20 H24 3.2097 no 2_745
C21 H19 3.3942 no 1_565
C21 H21 3.3890 no 2_645
C21 H23 3.5340 no 2_645
C22 H21 3.1969 no 2_645
C22 H23 3.1675 no 2_645
C22 H26B 3.4783 no 1_455
C22 H26C 3.5665 no 1_455
C23 H19 3.3638 no 1_565
C23 H22 3.3980 no 2_655
C24 H9 3.3467 no 1_565
C24 H20 3.5626 no 1_565
C24 H24 3.2202 no 2_745
C25 H17 3.3123 no 2_745
C25 H24 3.2184 no 2_745
C26 H17 3.3197 no 2_745
C26 H22 3.2698 no 1_655
C27 H10A 3.2621 no 1_545
C28 H9 3.2478 no 1_565
C28 H13B 3.1120 no .
C28 H27B 3.2228 no .
C29 H20 3.5929 no 1_565
C29 H20 3.5929 no 3_755
C29 H27B 3.4858 no 1_565
C29 H27B 3.4858 no 3_755
C31 H20 3.1327 no 1_565
C31 H27B 3.0404 no 3_755
C32 H26A 3.5676 no 3_755
C32 H27B 3.3414 no .
H9 C17 3.2907 no 1_545
H9 C24 3.3467 no 1_545
H9 C28 3.2478 no 1_545
H9 H13A 3.4988 no 1_545
H9 H13B 3.4976 no 1_545
H9 H17 2.8765 no 1_545
H9 H24 2.9412 no 1_545
H10A O3 3.3229 no 1_565
H10A O6 3.0832 no 3_655
H10A C15 3.5411 no 3_655
H10A C27 3.2621 no 1_565
H10A H11 3.5220 no 1_565
H10A H27A 3.2556 no 1_565
H10A H27C 2.6109 no 1_565
H10B O5 2.7141 no 3_655
H10B O6 3.1215 no 3_655
H10B C14 2.9266 no 3_655
H10B C15 3.1749 no 3_655
H11 O5 2.6901 no 1_545
H11 O5 3.1259 no 3_655
H11 C14 3.0693 no 1_545
H11 H10A 3.5220 no 1_545
H11 H23 3.1697 no 1_545
H13A O3 2.4536 no 1_565
H13A H9 3.4988 no 1_565
H13A H27C 3.0808 no 1_565
H13B O3 3.2870 no 1_565
H13B O6 3.0479 no 3_655
H13B C28 3.1120 no .
H13B H9 3.4976 no 1_565
H13B H27C 2.6789 no 1_565
H17 O3 3.2667 no 1_565
H17 C9 3.5520 no 1_565
H17 C20 3.4953 no 2_755
H17 C25 3.3123 no 2_755
H17 C26 3.3197 no 2_755
H17 H9 2.8765 no 1_565
H17 H20 3.4684 no 2_755
H17 H26B 2.6443 no 2_755
H19 Cr1 3.4944 no 1_545
H19 O5 3.3911 no 1_545
H19 O7 3.0134 no 1_545
H19 C14 3.1165 no 1_545
H19 C18 2.8560 no 1_545
H19 C21 3.3942 no 1_545
H19 C23 3.3638 no 1_545
H19 H21 3.0712 no 1_545
H19 H23 3.0820 no 1_545
H19 H26B 3.4333 no 1_455
H20 O7 2.8541 no 1_645
H20 C24 3.5626 no 1_545
H20 C29 3.5929 no 1_545
H20 C31 3.1327 no 1_545
H20 H17 3.4684 no 2_745
H20 H24 2.8699 no 1_545
H21 S2 3.5076 no 2_655
H21 O4 2.5358 no 2_655
H21 C19 3.3174 no 2_655
H21 C21 3.3890 no 2_655
H21 C22 3.1969 no 2_655
H21 H19 3.0712 no 1_565
H21 H22 3.5073 no 2_655
H21 H23 3.5207 no 2_645
H22 S2 3.3115 no 2_655
H22 O3 2.6656 no 2_655
H22 O4 3.0752 no 2_655
H22 C23 3.3980 no 2_645
H22 C26 3.2698 no 1_455
H22 H21 3.5073 no 2_645
H22 H23 2.8730 no 2_645
H22 H26A 3.4462 no 1_455
H22 H26B 2.8520 no 1_455
H22 H26C 3.0045 no 1_455
H23 O3 3.0224 no 1_565
H23 C11 3.4528 no 1_565
H23 C19 3.4247 no 1_565
H23 C21 3.5340 no 2_655
H23 C22 3.1675 no 2_655
H23 H11 3.1697 no 1_565
H23 H19 3.0820 no 1_565
H23 H21 3.5207 no 2_655
H23 H22 2.8730 no 2_655
H24 C9 3.3130 no 1_565
H24 C9 3.2244 no 2_755
H24 C16 3.2254 no 2_755
H24 C17 3.2324 no 2_755
H24 C20 3.2928 no 1_565
H24 C20 3.2097 no 2_755
H24 C24 3.2202 no 2_755
H24 C25 3.2184 no 2_755
H24 H9 2.9412 no 1_565
H24 H20 2.8699 no 1_565
H26A O6 3.1037 no 1_655
H26A O7 3.1353 no 1_645
H26A O7 3.2625 no 1_655
H26A O33 3.5564 no 3_755
H26A C15 3.0296 no 1_655
H26A C18 3.1239 no 1_655
H26A C32 3.5676 no 3_755
H26A H22 3.4462 no 1_655
H26B O3 3.3136 no 2_755
H26B O4 3.4583 no 2_745
H26B O7 2.8433 no 1_645
H26B C17 3.3783 no 2_745
H26B C22 3.4783 no 1_655
H26B H17 2.6443 no 2_745
H26B H19 3.4333 no 1_655
H26B H22 2.8520 no 1_655
H26C S2 3.4156 no 2_755
H26C O3 3.2547 no 2_755
H26C O4 3.3209 no 2_755
H26C O7 2.8032 no 1_655
H26C C16 3.3899 no 2_755
H26C C18 2.9470 no 1_655
H26C C22 3.5665 no 1_655
H26C H22 3.0045 no 1_655
H27A O5 2.5941 no 3_655
H27A O6 3.0450 no 3_645
H27A C14 3.0968 no 3_655
H27A H10A 3.2556 no 1_545
H27B O6 3.5806 no 3_645
H27B O33 3.5046 no 1_545
H27B C28 3.2228 no .
H27B C29 3.4858 no 1_545
H27B C31 3.0404 no 3_755
H27B C32 3.3414 no .
H27C O6 2.8600 no 3_645
H27C C10 3.2827 no 1_545
H27C C13 3.1487 no 1_545
H27C H10A 2.6109 no 1_545
H27C H13A 3.0808 no 1_545
H27C H13B 2.6789 no 1_545

loop_
_geom_torsion_atom_site_label_1
_geom_torsion_atom_site_label_2
_geom_torsion_atom_site_label_3
_geom_torsion_atom_site_label_4
_geom_torsion
_geom_torsion_publ_flag
_geom_torsion_site_symmetry_1
_geom_torsion_site_symmetry_3
_geom_torsion_site_symmetry_4
C11 Cr1 C12 C10 115.1(3) no . . .
C11 Cr1 C12 C11 0.00(12) no . . .
C11 Cr1 C12 C23 -130.49(19) no . . .
C12 Cr1 C11 C12 -0.00(11) no . . .
C12 Cr1 C11 C19 132.43(19) no . . .
C14 Cr1 C11 C12 51.79(14) no . . .
C14 Cr1 C11 C19 -175.78(11) no . . .
C15 Cr1 C11 C12 141.83(12) no . . .
C15 Cr1 C11 C19 -85.74(12) no . . .
C11 Cr1 C19 C11 0.00(11) no . . .
C11 Cr1 C19 C22 132.31(19) no . . .
C19 Cr1 C11 C12 -132.4(2) no . . .
C19 Cr1 C11 C19 0.00(11) no . . .
C11 Cr1 C21 C22 -66.37(11) no . . .
C11 Cr1 C21 C23 65.36(11) no . . .
C21 Cr1 C11 C12 -66.65(11) no . . .
C21 Cr1 C11 C19 65.78(11) no . . .
C11 Cr1 C22 C19 -29.21(10) no . . .
C11 Cr1 C22 C21 102.22(12) no . . .
C22 Cr1 C11 C12 -103.71(13) no . . .
C22 Cr1 C11 C19 28.72(10) no . . .
C11 Cr1 C23 C12 29.85(10) no . . .
C11 Cr1 C23 C21 -103.26(12) no . . .
C23 Cr1 C11 C12 -30.17(10) no . . .
C23 Cr1 C11 C19 102.25(12) no . . .
C14 Cr1 C12 C10 -18.21(18) no . . .
C14 Cr1 C12 C11 -133.31(12) no . . .
C14 Cr1 C12 C23 96.20(12) no . . .
C15 Cr1 C12 C10 69.3(2) no . . .
C15 Cr1 C12 C11 -45.79(15) no . . .
C15 Cr1 C12 C23 -176.28(11) no . . .
C18 Cr1 C12 C10 -98.6(3) no . . .
C18 Cr1 C12 C11 146.26(19) no . . .
C18 Cr1 C12 C23 15.8(3) no . . .
C12 Cr1 C19 C11 -28.73(9) no . . .
C12 Cr1 C19 C22 103.58(12) no . . .
C19 Cr1 C12 C10 144.2(2) no . . .
C19 Cr1 C12 C11 29.11(10) no . . .
C19 Cr1 C12 C23 -101.38(12) no . . .
C12 Cr1 C21 C22 -103.06(12) no . . .
C12 Cr1 C21 C23 28.67(10) no . . .
C21 Cr1 C12 C10 -142.8(2) no . . .
C21 Cr1 C12 C11 102.14(12) no . . .
C21 Cr1 C12 C23 -28.34(10) no . . .
C12 Cr1 C22 C19 -65.53(10) no . . .
C12 Cr1 C22 C21 65.89(10) no . . .
C22 Cr1 C12 C10 -179.59(19) no . . .
C22 Cr1 C12 C11 65.32(11) no . . .
C22 Cr1 C12 C23 -65.17(11) no . . .
C12 Cr1 C23 C12 0.00(10) no . . .
C12 Cr1 C23 C21 -133.11(19) no . . .
C23 Cr1 C12 C10 -114.4(3) no . . .
C23 Cr1 C12 C11 130.49(18) no . . .
C23 Cr1 C12 C23 0.00(11) no . . .
C14 Cr1 C19 C11 7.7(3) no . . .
C14 Cr1 C19 C22 140.01(17) no . . .
C14 Cr1 C21 C22 -175.70(11) no . . .
C14 Cr1 C21 C23 -43.97(16) no . . .
C14 Cr1 C22 C19 -121.7(3) no . . .
C14 Cr1 C22 C21 9.7(4) no . . .
C14 Cr1 C23 C12 -83.69(12) no . . .
C14 Cr1 C23 C21 143.20(12) no . . .
C15 Cr1 C19 C11 95.01(12) no . . .
C15 Cr1 C19 C22 -132.67(12) no . . .
C15 Cr1 C21 C22 8.8(3) no . . .
C15 Cr1 C21 C23 140.52(18) no . . .
C15 Cr1 C22 C19 53.29(14) no . . .
C15 Cr1 C22 C21 -175.29(11) no . . .
C15 Cr1 C23 C12 8.4(4) no . . .
C15 Cr1 C23 C21 -124.7(3) no . . .
C18 Cr1 C19 C11 -178.40(11) no . . .
C18 Cr1 C19 C22 -46.09(15) no . . .
C18 Cr1 C21 C22 96.31(12) no . . .
C18 Cr1 C21 C23 -131.96(13) no . . .
C18 Cr1 C22 C19 142.64(12) no . . .
C18 Cr1 C22 C21 -85.94(12) no . . .
C18 Cr1 C23 C12 -171.79(11) no . . .
C18 Cr1 C23 C21 55.10(14) no . . .
C19 Cr1 C21 C22 -29.25(10) no . . .
C19 Cr1 C21 C23 102.48(13) no . . .
C21 Cr1 C19 C11 -102.66(12) no . . .
C21 Cr1 C19 C22 29.65(10) no . . .
C19 Cr1 C22 C19 0.00(11) no . . .
C19 Cr1 C22 C21 131.42(19) no . . .
C22 Cr1 C19 C11 -132.31(19) no . . .
C22 Cr1 C19 C22 0.00(11) no . . .
C19 Cr1 C23 C12 67.09(11) no . . .
C19 Cr1 C23 C21 -66.02(11) no . . .
C23 Cr1 C19 C11 -66.01(10) no . . .
C23 Cr1 C19 C22 66.30(10) no . . .
C21 Cr1 C22 C19 -131.42(19) no . . .
C21 Cr1 C22 C21 0.00(11) no . . .
C22 Cr1 C21 C22 0.00(11) no . . .
C22 Cr1 C21 C23 131.7(2) no . . .
C21 Cr1 C23 C12 133.1(2) no . . .
C21 Cr1 C23 C21 0.00(12) no . . .
C23 Cr1 C21 C22 -131.7(2) no . . .
C23 Cr1 C21 C23 0.00(11) no . . .
C22 Cr1 C23 C12 103.66(12) no . . .
C22 Cr1 C23 C21 -29.45(10) no . . .
C23 Cr1 C22 C19 -102.28(12) no . . .
C23 Cr1 C22 C21 29.14(10) no . . .
O3 S2 N8 C13 169.21(14) no . . .
O3 S2 N8 C27 -50.06(17) no . . .
O3 S2 C16 C9 24.4(2) no . . .
O3 S2 C16 C17 -158.44(16) no . . .
O4 S2 N8 C13 40.20(17) no . . .
O4 S2 N8 C27 -179.07(13) no . . .
O4 S2 C16 C9 155.08(16) no . . .
O4 S2 C16 C17 -27.8(2) no . . .
N8 S2 C16 C9 -89.92(18) no . . .
N8 S2 C16 C17 87.19(18) no . . .
C16 S2 N8 C13 -75.73(16) no . . .
C16 S2 N8 C27 65.00(16) no . . .
C28 O33 C29 C31 34.7(16) no . . .
C28 O33 C29 C31 -145.3(16) no . . 3_765
C29 O33 C28 C32 -136(2) no . . .
C29 O33 C28 C32 -62.0(18) no . . 3_755
S2 N8 C13 C10 -132.77(16) no . . .
C27 N8 C13 C10 86.1(3) no . . .
C16 C9 C20 C25 -0.2(4) no . . .
C20 C9 C16 S2 177.5(2) no . . .
C20 C9 C16 C17 0.4(4) no . . .
C12 C10 C13 N8 65.0(3) no . . .
C13 C10 C12 Cr1 176.63(17) no . . .
C13 C10 C12 C11 -93.3(3) no . . .
C13 C10 C12 C23 86.8(3) no . . .
Cr1 C11 C12 Cr1 -0.0 no . . .
Cr1 C11 C12 C10 -124.45(19) no . . .
Cr1 C11 C12 C23 55.45(17) no . . .
Cr1 C11 C19 Cr1 0.0 no . . .
Cr1 C11 C19 C22 -54.65(18) no . . .
C12 C11 C19 Cr1 54.6(2) no . . .
C12 C11 C19 C22 -0.1(4) no . . .
C19 C11 C12 Cr1 -54.3(2) no . . .
C19 C11 C12 C10 -178.8(2) no . . .
C19 C11 C12 C23 1.1(4) no . . .
Cr1 C12 C23 Cr1 0.0 no . . .
Cr1 C12 C23 C21 53.53(17) no . . .
C10 C12 C23 Cr1 124.6(2) no . . .
C10 C12 C23 C21 178.11(19) no . . .
C11 C12 C23 Cr1 -55.3(2) no . . .
C11 C12 C23 C21 -1.8(4) no . . .
S2 C16 C17 C24 -177.31(15) no . . .
C9 C16 C17 C24 -0.2(4) no . . .
C16 C17 C24 C25 -0.1(4) no . . .
Cr1 C19 C22 Cr1 0.0 no . . .
Cr1 C19 C22 C21 -54.64(18) no . . .
C11 C19 C22 Cr1 54.3(3) no . . .
C11 C19 C22 C21 -0.3(4) no . . .
C9 C20 C25 C24 -0.1(4) no . . .
C9 C20 C25 C26 179.3(3) no . . .
Cr1 C21 C22 Cr1 0.0 no . . .
Cr1 C21 C22 C19 54.67(17) no . . .
Cr1 C21 C23 Cr1 0.0 no . . .
Cr1 C21 C23 C12 -53.45(17) no . . .
C22 C21 C23 Cr1 54.8(2) no . . .
C22 C21 C23 C12 1.4(4) no . . .
C23 C21 C22 Cr1 -55.0(2) no . . .
C23 C21 C22 C19 -0.3(4) no . . .
C17 C24 C25 C20 0.3(4) no . . .
C17 C24 C25 C26 -179.2(2) no . . .
O33 C28 C32 C28 79.9(18) no . . 3_755
O33 C28 C32 C31 -177(3) no . . 3_755
O33 C28 C32 C28 -71.9(17) no . 3_755 3_755
O33 C28 C32 C31 53.3(14) no . 3_755 .
C32 C28 C32 C28 0.0(18) no . 3_755 3_755
C32 C28 C32 C31 125.2(19) no . 3_755 .
C32 C28 C32 C28 0.0(16) no 3_755 . 3_755
C32 C28 C32 C31 104(3) no 3_755 . 3_755
O33 C29 C31 C32 34(4) no . . 3_755
O33 C29 C31 C32 146(4) no . 3_765 1_565
O33 C29 C31 C32 -146(4) no 3_765 . 3_755
O33 C29 C31 C32 -34(4) no 3_765 3_765 1_565
C29 C31 C32 C28 44(7) no . 3_755 3_755
C29 C31 C32 C28 -71(5) no . 3_755 .
